data_7127775
loop_
_publ_author_name
'Yang, Xin'
'Wei, Rui'
'Shi, Yaping'
'Liu, Liu Leo'
'Wu, Yile'
'Zhao, Yufen'
'Stephan, Douglas W.'

_publ_section_title
;
 Oxyphosphoranes as precursors to bridging phosphate-catecholate ligands.
;
_journal_issue 10
_journal_name_full 'Chemical communications (Cambridge, England)'
_journal_page_first 1194
_journal_page_last 1197
_journal_paper_doi 10.1039/d0cc07736d
_journal_volume 57
_journal_year 2021
_chemical_formula_moiety '2(C16 H21 Cl5 O7 P V), 2(C4 H8 O)'
_chemical_formula_sum 'C40 H58 Cl10 O16 P2 V2'
_chemical_formula_weight 1313.18
_space_group_crystal_system triclinic
_space_group_IT_number 2
_space_group_name_Hall '-P 1'
_space_group_name_H-M_alt 'P -1'
_atom_sites_solution_hydrogens geom
_audit_creation_date 2020-08-13
_audit_creation_method
;
Olex2 1.2
(compiled 2018.05.29 svn.r3508 for OlexSys, GUI svn.r5506)
;
_audit_update_record
;
2020-08-13 deposited with the CCDC.	2021-01-04 downloaded from the CCDC.
;
_cell_angle_alpha 107.350(2)
_cell_angle_beta 117.247(2)
_cell_angle_gamma 98.551(2)
_cell_formula_units_Z 2
_cell_length_a 14.4834(9)
_cell_length_b 14.9881(9)
_cell_length_c 15.5710(10)
_cell_measurement_reflns_used 9334
_cell_measurement_temperature 100(2)
_cell_measurement_theta_max 72.16
_cell_measurement_theta_min 3.51
_cell_volume 2701.5(3)
_computing_cell_refinement 'SAINT V8.40A (?, 2016)'
_computing_data_reduction 'SAINT V8.40A (?, 2016)'
_computing_molecular_graphics 'Olex2 (Dolomanov et al., 2009)'
_computing_publication_material 'Olex2 (Dolomanov et al., 2009)'
_computing_structure_refinement 'ShelXL (Sheldrick, 2015)'
_computing_structure_solution 'SHELXT 2014/5 (Sheldrick, 2014)'
_diffrn_ambient_temperature 100.0
_diffrn_measured_fraction_theta_full 0.988
_diffrn_measured_fraction_theta_max 0.986
_diffrn_measurement_device_type 'Bruker APEX-II CCD'
_diffrn_measurement_method '\f and \w scans'
_diffrn_radiation_type CuK\a
_diffrn_radiation_wavelength 1.54178
_diffrn_reflns_av_R_equivalents 0.0543
_diffrn_reflns_av_unetI/netI 0.0296
_diffrn_reflns_Laue_measured_fraction_full 0.988
_diffrn_reflns_Laue_measured_fraction_max 0.986
_diffrn_reflns_limit_h_max 17
_diffrn_reflns_limit_h_min -17
_diffrn_reflns_limit_k_max 18
_diffrn_reflns_limit_k_min -18
_diffrn_reflns_limit_l_max 19
_diffrn_reflns_limit_l_min -19
_diffrn_reflns_number 82763
_diffrn_reflns_point_group_measured_fraction_full 0.988
_diffrn_reflns_point_group_measured_fraction_max 0.986
_diffrn_reflns_theta_full 67.679
_diffrn_reflns_theta_max 72.297
_diffrn_reflns_theta_min 3.512
_diffrn_standards_number 0
_exptl_absorpt_coefficient_mu 8.563
_exptl_absorpt_correction_T_max 0.7536
_exptl_absorpt_correction_T_min 0.3876
_exptl_absorpt_correction_type multi-scan
_exptl_absorpt_process_details
;
SADABS-2016/2 (Bruker,2016/2) was used for absorption correction.
wR2(int) was 0.1411 before and 0.0836 after correction.
The Ratio of minimum to maximum transmission is 0.5143.
The \l/2 correction factor is Not present.
;
_exptl_crystal_colour green
_exptl_crystal_density_diffrn 1.614
_exptl_crystal_description block
_exptl_crystal_F_000 1344
_exptl_crystal_size_max 0.33
_exptl_crystal_size_mid 0.23
_exptl_crystal_size_min 0.22
_refine_diff_density_max 0.894
_refine_diff_density_min -0.757
_refine_diff_density_rms 0.103
_refine_ls_extinction_method none
_refine_ls_goodness_of_fit_ref 1.044
_refine_ls_hydrogen_treatment constr
_refine_ls_matrix_type full
_refine_ls_number_parameters 633
_refine_ls_number_reflns 10538
_refine_ls_number_restraints 0
_refine_ls_restrained_S_all 1.044
_refine_ls_R_factor_all 0.0438
_refine_ls_R_factor_gt 0.0424
_refine_ls_shift/su_max 0.001
_refine_ls_shift/su_mean 0.000
_refine_ls_structure_factor_coef Fsqd
_refine_ls_weighting_details
;
 w=1/[\s^2^(Fo^2^)+(0.0718P)^2^+3.9221P]
 where P=(Fo^2^+2Fc^2^)/3
;
_refine_ls_weighting_scheme calc
_refine_ls_wR_factor_gt 0.1157
_refine_ls_wR_factor_ref 0.1174
_reflns_Friedel_coverage 0.000
_reflns_number_gt 10114
_reflns_number_total 10538
_reflns_threshold_expression 'I > 2\s(I)'
_cod_data_source_file d0cc07736d2.cif
_cod_data_source_block 1_a
_cod_depositor_comments 'Adding full bibliography for 7127772--7127775.cif.'
_cod_database_code 7127775
_shelxl_version_number 2013-2
_shelx_space_group_comment
;
The symmetry employed for this shelxl refinement is uniquely defined
by the following loop, which should always be used as a source of
symmetry information in preference to the above space-group names.
They are only intended as comments.
;
_shelx_estimated_absorpt_t_max 0.019
_shelx_estimated_absorpt_t_min 0.014
_olex2_refinement_description
;
1. Fixed Uiso
 At 1.2 times of:
  All C(H,H) groups
 At 1.5 times of:
  All C(H,H,H) groups
2.a Secondary CH2 refined with riding coordinates:
 C12(H12A,H12B), C29(H29A,H29B), C28(H28A,H28B), C23(H23A,H23B), C7(H7A,H7B),
 C32(H32A,H32B), C27(H27A,H27B), C25(H25A,H25B), C10(H10A,H10B), C37(H37A,H37B),
  C11(H11A,H11B), C26(H26A,H26B), C30(H30A,H30B), C31(H31A,H31B), C40(H40A,
 H40B), C9(H9A,H9B), C38(H38A,H38B), C39(H39A,H39B), C34(H34A,H34B), C35(H35A,
 H35B), C33(H33A,H33B), C36(H36A,H36B), C01V(H01A,H01B), C01W(H01C,H01D),
 C01X(H01E,H01F), C01Y(H01G,H01H)
2.b Idealised Me refined as rotating group:
 C8(H8A,H8B,H8C), C24(H24A,H24B,H24C)
;
_olex2_submission_special_instructions 'No special instructions were received'

loop_
_space_group_symop_operation_xyz
'x, y, z'
'-x, -y, -z'

loop_
_atom_site_label
_atom_site_type_symbol
_atom_site_fract_x
_atom_site_fract_y
_atom_site_fract_z
_atom_site_U_iso_or_equiv
_atom_site_adp_type
_atom_site_occupancy
_atom_site_site_symmetry_order
_atom_site_calc_flag
_atom_site_refinement_flags_posn
_atom_site_refinement_flags_adp
_atom_site_refinement_flags_occupancy
_atom_site_disorder_assembly
_atom_site_disorder_group
V1 V 0.12179(3) 0.53329(3) 0.42191(3) 0.00801(10) Uani 1 1 d . . . . .
V2 V 0.61559(3) 0.55052(3) 0.92404(3) 0.00801(10) Uani 1 1 d . . . . .
Cl2 Cl 0.56153(5) 0.50880(4) 0.74634(4) 0.01471(12) Uani 1 1 d . . . . .
P1 P -0.12498(4) 0.40767(4) 0.35580(4) 0.00752(12) Uani 1 1 d . . . . .
Cl3 Cl -0.23323(5) 0.12474(4) 0.19673(5) 0.01645(13) Uani 1 1 d . . . . .
Cl4 Cl -0.14506(5) 0.01478(4) 0.06079(5) 0.01888(13) Uani 1 1 d . . . . .
Cl1 Cl 0.06678(4) 0.49106(4) 0.24364(4) 0.01459(12) Uani 1 1 d . . . . .
Cl6 Cl 0.24185(4) 0.32084(4) 0.31268(4) 0.01619(13) Uani 1 1 d . . . . .
Cl10 Cl 0.77399(5) 0.37550(4) 0.83658(4) 0.01695(13) Uani 1 1 d . . . . .
P2 P 0.37732(4) 0.40016(4) 0.85236(4) 0.00839(12) Uani 1 1 d . . . . .
Cl5 Cl 0.09412(5) 0.11198(4) 0.12064(5) 0.02035(14) Uani 1 1 d . . . . .
Cl7 Cl 0.30494(5) 0.11902(4) 0.68515(5) 0.02051(14) Uani 1 1 d . . . . .
Cl9 Cl 0.66130(5) 0.16522(5) 0.64770(5) 0.02282(14) Uani 1 1 d . . . . .
Cl8 Cl 0.42384(6) 0.03731(5) 0.56784(5) 0.02534(15) Uani 1 1 d . . . . .
O12 O 0.45770(13) 0.49480(11) 0.87951(12) 0.0101(3) Uani 1 1 d . . . . .
O1 O -0.17490(13) 0.41994(12) 0.42194(12) 0.0098(3) Uani 1 1 d . . . . .
O4 O -0.03593(13) 0.49574(11) 0.38300(12) 0.0096(3) Uani 1 1 d . . . . .
O5 O 0.13155(13) 0.40659(12) 0.41572(12) 0.0103(3) Uani 1 1 d . . . . .
O3 O -0.07844(13) 0.31804(12) 0.36773(12) 0.0104(3) Uani 1 1 d . . . . .
O11 O 0.64168(13) 0.43015(12) 0.92410(12) 0.0111(3) Uani 1 1 d . . . . .
O8 O 0.33086(13) 0.40262(12) 0.92046(12) 0.0109(3) Uani 1 1 d . . . . .
O10 O 0.43414(14) 0.31578(12) 0.86082(13) 0.0119(3) Uani 1 1 d . . . . .
O6 O 0.28547(13) 0.58861(13) 0.47414(12) 0.0133(3) Uani 1 1 d . . . . .
O14 O 0.59560(13) 0.68613(12) 0.93696(13) 0.0127(3) Uani 1 1 d . . . . .
O9 O 0.27746(14) 0.35705(12) 0.73497(13) 0.0146(3) Uani 1 1 d . . . . .
O2 O -0.22097(14) 0.36571(12) 0.23659(12) 0.0126(3) Uani 1 1 d . . . . .
O7 O 0.11934(14) 0.67397(12) 0.43769(13) 0.0144(3) Uani 1 1 d . . . . .
O13 O 0.77693(13) 0.61965(13) 0.97780(13) 0.0128(3) Uani 1 1 d . . . . .
C1 C -0.03916(19) 0.27244(16) 0.30697(17) 0.0098(4) Uani 1 1 d . . . . .
C3 C -0.0630(2) 0.12951(16) 0.16567(17) 0.0127(4) Uani 1 1 d . . . . .
C6 C 0.06861(19) 0.31923(17) 0.33518(17) 0.0102(4) Uani 1 1 d . . . . .
C17 C 0.4846(2) 0.28343(17) 0.80664(18) 0.0113(4) Uani 1 1 d . . . . .
C22 C 0.5908(2) 0.34235(17) 0.84246(18) 0.0115(4) Uani 1 1 d . . . . .
C18 C 0.4339(2) 0.18940(18) 0.72340(19) 0.0147(5) Uani 1 1 d . . . . .
C2 C -0.10310(18) 0.17878(17) 0.22444(18) 0.0113(4) Uani 1 1 d . . . . .
C5 C 0.10879(19) 0.26692(17) 0.27671(18) 0.0119(4) Uani 1 1 d . . . . .
C4 C 0.0432(2) 0.17382(17) 0.19225(18) 0.0134(5) Uani 1 1 d . . . . .
O15 O 0.5114(2) 0.86760(18) 0.7523(2) 0.0467(6) Uani 1 1 d . . . . .
O16 O -0.0050(3) 0.87761(19) 0.2614(2) 0.0525(7) Uani 1 1 d . . . . .
C21 C 0.64374(19) 0.30381(18) 0.79165(18) 0.0128(4) Uani 1 1 d . . . . .
C19 C 0.4869(2) 0.15304(18) 0.67225(18) 0.0162(5) Uani 1 1 d . . . . .
C20 C 0.5922(2) 0.21022(18) 0.70727(19) 0.0160(5) Uani 1 1 d . . . . .
C12 C 0.3288(2) 0.6144(2) 0.4132(2) 0.0202(5) Uani 1 1 d . . . . .
H12A H 0.2883 0.6521 0.3760 0.024 Uiso 1 1 calc R . . . .
H12B H 0.3234 0.5540 0.3601 0.024 Uiso 1 1 calc R . . . .
C29 C 0.6727(2) 0.78182(17) 1.02619(19) 0.0155(5) Uani 1 1 d . . . . .
H29A H 0.7332 0.8082 1.0176 0.019 Uiso 1 1 calc R . . . .
H29B H 0.7048 0.7747 1.0942 0.019 Uiso 1 1 calc R . . . .
C28 C 0.8176(2) 0.6508(2) 0.9169(2) 0.0182(5) Uani 1 1 d . . . . .
H28A H 0.7808 0.6952 0.8892 0.022 Uiso 1 1 calc R . . . .
H28B H 0.8048 0.5926 0.8567 0.022 Uiso 1 1 calc R . . . .
C8 C -0.2074(2) 0.31899(19) 0.07963(19) 0.0182(5) Uani 1 1 d . . . . .
H8A H -0.2152 0.3377 0.0221 0.027 Uiso 1 1 calc GR . . . .
H8B H -0.2649 0.2556 0.0500 0.027 Uiso 1 1 calc GR . . . .
H8C H -0.1347 0.3122 0.1164 0.027 Uiso 1 1 calc GR . . . .
C23 C 0.2732(2) 0.38903(18) 0.65348(18) 0.0152(5) Uani 1 1 d . . . . .
H23A H 0.3323 0.4535 0.6875 0.018 Uiso 1 1 calc R . . . .
H23B H 0.2014 0.3981 0.6147 0.018 Uiso 1 1 calc R . . . .
C7 C -0.2186(2) 0.39827(18) 0.15739(18) 0.0139(5) Uani 1 1 d . . . . .
H7A H -0.1557 0.4604 0.1935 0.017 Uiso 1 1 calc R . . . .
H7B H -0.2874 0.4118 0.1187 0.017 Uiso 1 1 calc R . . . .
C32 C 0.4944(2) 0.70097(18) 0.8691(2) 0.0168(5) Uani 1 1 d . . . . .
H32A H 0.4301 0.6393 0.8300 0.020 Uiso 1 1 calc R . . . .
H32B H 0.5006 0.7232 0.8176 0.020 Uiso 1 1 calc R . . . .
C27 C 0.9397(2) 0.7052(2) 0.9965(2) 0.0242(6) Uani 1 1 d . . . . .
H27A H 0.9544 0.7750 1.0402 0.029 Uiso 1 1 calc R . . . .
H27B H 0.9815 0.7037 0.9608 0.029 Uiso 1 1 calc R . . . .
C25 C 0.8691(2) 0.6214(2) 1.0730(2) 0.0199(5) Uani 1 1 d . . . . .
H25A H 0.8548 0.5562 1.0763 0.024 Uiso 1 1 calc R . . . .
H25B H 0.8810 0.6728 1.1378 0.024 Uiso 1 1 calc R . . . .
C10 C 0.4799(2) 0.6297(2) 0.5742(2) 0.0250(6) Uani 1 1 d . . . . .
H10A H 0.5089 0.5766 0.5540 0.030 Uiso 1 1 calc R . . . .
H10B H 0.5368 0.6796 0.6471 0.030 Uiso 1 1 calc R . . . .
C37 C 0.2036(2) 0.76740(18) 0.52584(19) 0.0187(5) Uani 1 1 d . . . . .
H37A H 0.2668 0.7849 0.5175 0.022 Uiso 1 1 calc R . . . .
H37B H 0.2307 0.7622 0.5946 0.022 Uiso 1 1 calc R . . . .
C11 C 0.4478(2) 0.6775(2) 0.4959(2) 0.0253(6) Uani 1 1 d . . . . .
H11A H 0.4549 0.7475 0.5305 0.030 Uiso 1 1 calc R . . . .
H11B H 0.4937 0.6749 0.4643 0.030 Uiso 1 1 calc R . . . .
C26 C 0.9683(2) 0.6451(2) 1.0635(2) 0.0248(6) Uani 1 1 d . . . . .
H26A H 0.9777 0.5837 1.0273 0.030 Uiso 1 1 calc R . . . .
H26B H 1.0365 0.6847 1.1341 0.030 Uiso 1 1 calc R . . . .
C30 C 0.6045(2) 0.85076(19) 1.0241(2) 0.0217(5) Uani 1 1 d . . . . .
H30A H 0.6218 0.8994 0.9978 0.026 Uiso 1 1 calc R . . . .
H30B H 0.6186 0.8870 1.0958 0.026 Uiso 1 1 calc R . . . .
C31 C 0.4850(2) 0.78086(19) 0.9477(2) 0.0216(5) Uani 1 1 d . . . . .
H31A H 0.4568 0.7534 0.9849 0.026 Uiso 1 1 calc R . . . .
H31B H 0.4362 0.8149 0.9125 0.026 Uiso 1 1 calc R . . . .
C24 C 0.2875(2) 0.3127(2) 0.5767(2) 0.0235(6) Uani 1 1 d . . . . .
H24A H 0.2757 0.3307 0.5178 0.035 Uiso 1 1 calc GR . . . .
H24B H 0.2339 0.2475 0.5490 0.035 Uiso 1 1 calc GR . . . .
H24C H 0.3624 0.3102 0.6134 0.035 Uiso 1 1 calc GR . . . .
C40 C 0.0243(2) 0.69616(19) 0.3694(2) 0.0202(5) Uani 1 1 d . . . . .
H40A H -0.0448 0.6395 0.3319 0.024 Uiso 1 1 calc R . . . .
H40B H 0.0338 0.7128 0.3163 0.024 Uiso 1 1 calc R . . . .
C9 C 0.3747(2) 0.5875(3) 0.5677(2) 0.0344(8) Uani 1 1 d . . . . .
H9A H 0.3647 0.5188 0.5621 0.041 Uiso 1 1 calc R . . . .
H9B H 0.3766 0.6282 0.6320 0.041 Uiso 1 1 calc R . . . .
C38 C 0.1462(3) 0.8452(2) 0.5206(2) 0.0333(7) Uani 1 1 d . . . . .
H38A H 0.1630 0.8874 0.5919 0.040 Uiso 1 1 calc R . . . .
H38B H 0.1694 0.8880 0.4914 0.040 Uiso 1 1 calc R . . . .
C39 C 0.0238(3) 0.7841(2) 0.4465(2) 0.0290(6) Uani 1 1 d . . . . .
H39A H -0.0072 0.7639 0.4855 0.035 Uiso 1 1 calc R . . . .
H39B H -0.0188 0.8212 0.4102 0.035 Uiso 1 1 calc R . . . .
C34 C 0.6533(3) 1.0098(3) 0.8077(3) 0.0371(7) Uani 1 1 d . . . . .
H34A H 0.6307 1.0247 0.7447 0.045 Uiso 1 1 calc R . . . .
H34B H 0.7338 1.0431 0.8583 0.045 Uiso 1 1 calc R . . . .
C35 C 0.5899(3) 1.0407(3) 0.8596(3) 0.0373(7) Uani 1 1 d . . . . .
H35A H 0.5742 1.1015 0.8542 0.045 Uiso 1 1 calc R . . . .
H35B H 0.6305 1.0519 0.9352 0.045 Uiso 1 1 calc R . . . .
C33 C 0.6211(3) 0.8996(3) 0.7767(3) 0.0377(7) Uani 1 1 d . . . . .
H33A H 0.6252 0.8653 0.7141 0.045 Uiso 1 1 calc R . . . .
H33B H 0.6711 0.8850 0.8361 0.045 Uiso 1 1 calc R . . . .
C36 C 0.4848(3) 0.9513(3) 0.7940(3) 0.0406(8) Uani 1 1 d . . . . .
H36A H 0.4572 0.9409 0.8391 0.049 Uiso 1 1 calc R . . . .
H36B H 0.4269 0.9616 0.7355 0.049 Uiso 1 1 calc R . . . .
C01V C -0.0518(3) 0.9466(4) 0.2968(4) 0.0530(11) Uani 1 1 d . . . . .
H01A H -0.0927 0.9201 0.3253 0.064 Uiso 1 1 calc R . . . .
H01B H -0.1026 0.9612 0.2380 0.064 Uiso 1 1 calc R . . . .
C01W C 0.0836(4) 0.9357(3) 0.2640(3) 0.0493(9) Uani 1 1 d . . . . .
H01C H 0.0563 0.9471 0.1986 0.059 Uiso 1 1 calc R . . . .
H01D H 0.1384 0.9017 0.2697 0.059 Uiso 1 1 calc R . . . .
C01X C 0.1343(3) 1.0318(3) 0.3591(3) 0.0480(10) Uani 1 1 d . . . . .
H01E H 0.2007 1.0318 0.4195 0.058 Uiso 1 1 calc R . . . .
H01F H 0.1557 1.0879 0.3432 0.058 Uiso 1 1 calc R . . . .
C01Y C 0.0477(4) 1.0400(3) 0.3845(3) 0.0584(12) Uani 1 1 d . . . . .
H01G H 0.0297 1.1008 0.3827 0.070 Uiso 1 1 calc R . . . .
H01H H 0.0718 1.0410 0.4556 0.070 Uiso 1 1 calc R . . . .

loop_
_atom_site_aniso_label
_atom_site_aniso_U_11
_atom_site_aniso_U_22
_atom_site_aniso_U_33
_atom_site_aniso_U_23
_atom_site_aniso_U_13
_atom_site_aniso_U_12
V1 0.00816(19) 0.00812(19) 0.00674(19) 0.00223(15) 0.00443(15) 0.00041(14)
V2 0.00823(19) 0.00841(19) 0.00734(19) 0.00301(15) 0.00454(15) 0.00180(14)
Cl2 0.0147(3) 0.0206(3) 0.0090(2) 0.0065(2) 0.0065(2) 0.0051(2)
P1 0.0075(3) 0.0076(3) 0.0064(3) 0.0020(2) 0.0039(2) 0.0009(2)
Cl3 0.0127(3) 0.0110(3) 0.0214(3) 0.0024(2) 0.0097(2) -0.0001(2)
Cl4 0.0182(3) 0.0121(3) 0.0167(3) -0.0023(2) 0.0085(2) 0.0004(2)
Cl1 0.0134(3) 0.0197(3) 0.0081(2) 0.0047(2) 0.0057(2) 0.0011(2)
Cl6 0.0112(3) 0.0194(3) 0.0158(3) 0.0031(2) 0.0090(2) 0.0018(2)
Cl10 0.0139(3) 0.0198(3) 0.0186(3) 0.0064(2) 0.0108(2) 0.0055(2)
P2 0.0090(3) 0.0077(3) 0.0071(3) 0.0021(2) 0.0043(2) 0.0011(2)
Cl5 0.0220(3) 0.0175(3) 0.0211(3) 0.0005(2) 0.0161(2) 0.0052(2)
Cl7 0.0169(3) 0.0117(3) 0.0246(3) 0.0022(2) 0.0097(2) -0.0004(2)
Cl9 0.0293(3) 0.0201(3) 0.0246(3) 0.0042(2) 0.0209(3) 0.0102(3)
Cl8 0.0265(3) 0.0153(3) 0.0209(3) -0.0044(2) 0.0110(3) 0.0035(2)
O12 0.0100(8) 0.0084(7) 0.0117(7) 0.0039(6) 0.0062(6) 0.0016(6)
O1 0.0084(7) 0.0113(8) 0.0089(7) 0.0029(6) 0.0052(6) 0.0024(6)
O4 0.0083(7) 0.0085(7) 0.0111(7) 0.0037(6) 0.0055(6) 0.0006(6)
O5 0.0101(7) 0.0088(7) 0.0081(7) 0.0012(6) 0.0039(6) 0.0012(6)
O3 0.0123(8) 0.0109(7) 0.0115(7) 0.0057(6) 0.0080(6) 0.0047(6)
O11 0.0118(8) 0.0103(8) 0.0075(7) 0.0018(6) 0.0038(6) 0.0034(6)
O8 0.0109(8) 0.0108(8) 0.0092(7) 0.0027(6) 0.0055(6) 0.0016(6)
O10 0.0150(8) 0.0109(8) 0.0152(8) 0.0060(6) 0.0114(7) 0.0053(6)
O6 0.0108(8) 0.0194(8) 0.0093(7) 0.0063(7) 0.0062(7) 0.0005(6)
O14 0.0104(8) 0.0089(8) 0.0136(8) 0.0039(6) 0.0033(7) 0.0020(6)
O9 0.0140(8) 0.0149(8) 0.0090(8) 0.0038(6) 0.0043(7) -0.0016(7)
O2 0.0128(8) 0.0133(8) 0.0076(7) 0.0031(6) 0.0046(7) -0.0007(6)
O7 0.0136(8) 0.0098(8) 0.0117(8) 0.0040(6) 0.0022(7) -0.0003(6)
O13 0.0098(8) 0.0198(8) 0.0113(8) 0.0085(7) 0.0066(7) 0.0038(6)
C1 0.0132(11) 0.0095(10) 0.0105(10) 0.0048(9) 0.0081(9) 0.0059(9)
C3 0.0149(11) 0.0058(10) 0.0093(10) -0.0005(8) 0.0036(9) 0.0007(9)
C6 0.0097(10) 0.0102(10) 0.0086(10) 0.0046(8) 0.0032(9) 0.0018(8)
C17 0.0149(11) 0.0111(11) 0.0121(10) 0.0055(9) 0.0091(9) 0.0072(9)
C22 0.0150(11) 0.0102(10) 0.0093(10) 0.0051(9) 0.0055(9) 0.0053(9)
C18 0.0151(12) 0.0113(11) 0.0140(11) 0.0043(9) 0.0060(10) 0.0030(9)
C2 0.0084(10) 0.0118(11) 0.0127(11) 0.0064(9) 0.0044(9) 0.0020(9)
C5 0.0110(11) 0.0125(11) 0.0118(10) 0.0042(9) 0.0067(9) 0.0020(9)
C4 0.0168(12) 0.0138(11) 0.0114(11) 0.0038(9) 0.0095(10) 0.0059(9)
O15 0.0360(13) 0.0305(12) 0.0652(17) 0.0194(12) 0.0234(13) 0.0036(10)
O16 0.0652(19) 0.0316(13) 0.0513(16) 0.0144(12) 0.0295(15) 0.0035(12)
C21 0.0134(11) 0.0143(11) 0.0119(11) 0.0068(9) 0.0066(9) 0.0053(9)
C19 0.0216(13) 0.0100(11) 0.0110(11) 0.0011(9) 0.0063(10) 0.0052(10)
C20 0.0225(13) 0.0158(12) 0.0156(11) 0.0065(10) 0.0132(10) 0.0110(10)
C12 0.0174(12) 0.0294(14) 0.0151(12) 0.0085(11) 0.0128(11) -0.0013(11)
C29 0.0127(11) 0.0103(11) 0.0156(11) 0.0031(9) 0.0045(10) -0.0006(9)
C28 0.0173(12) 0.0238(13) 0.0177(12) 0.0088(10) 0.0140(10) 0.0016(10)
C8 0.0196(12) 0.0227(13) 0.0125(11) 0.0073(10) 0.0095(10) 0.0047(10)
C23 0.0172(12) 0.0180(12) 0.0089(10) 0.0071(9) 0.0054(9) 0.0041(10)
C7 0.0143(11) 0.0172(12) 0.0092(10) 0.0071(9) 0.0051(9) 0.0033(9)
C32 0.0138(11) 0.0163(12) 0.0172(12) 0.0097(10) 0.0042(10) 0.0052(9)
C27 0.0177(13) 0.0286(14) 0.0231(13) 0.0079(11) 0.0128(11) -0.0007(11)
C25 0.0109(11) 0.0298(14) 0.0156(12) 0.0121(11) 0.0032(10) 0.0059(10)
C10 0.0126(12) 0.0279(14) 0.0316(15) 0.0146(12) 0.0096(11) 0.0026(11)
C37 0.0200(13) 0.0104(11) 0.0142(11) 0.0008(9) 0.0064(10) -0.0055(10)
C11 0.0159(13) 0.0353(16) 0.0208(13) 0.0116(12) 0.0104(11) -0.0028(11)
C26 0.0129(12) 0.0314(15) 0.0263(14) 0.0104(12) 0.0090(11) 0.0061(11)
C30 0.0197(13) 0.0122(12) 0.0248(13) 0.0052(10) 0.0078(11) 0.0026(10)
C31 0.0167(12) 0.0164(12) 0.0296(14) 0.0098(11) 0.0103(11) 0.0067(10)
C24 0.0325(15) 0.0271(14) 0.0135(12) 0.0102(11) 0.0126(12) 0.0113(12)
C40 0.0220(13) 0.0155(12) 0.0204(12) 0.0110(10) 0.0071(11) 0.0064(10)
C9 0.0106(13) 0.068(2) 0.0253(14) 0.0313(16) 0.0055(11) 0.0054(13)
C38 0.0470(19) 0.0137(13) 0.0249(14) 0.0068(11) 0.0106(14) 0.0059(13)
C39 0.0373(17) 0.0252(15) 0.0304(15) 0.0159(13) 0.0175(14) 0.0183(13)
C34 0.0286(16) 0.0392(18) 0.0358(17) 0.0227(15) 0.0089(14) 0.0048(14)
C35 0.0421(19) 0.0323(17) 0.0350(17) 0.0179(14) 0.0150(15) 0.0168(15)
C33 0.0297(16) 0.0358(18) 0.0346(17) 0.0081(14) 0.0128(14) 0.0068(14)
C36 0.0340(18) 0.048(2) 0.051(2) 0.0312(18) 0.0230(17) 0.0194(16)
C01V 0.046(2) 0.083(3) 0.066(3) 0.059(3) 0.035(2) 0.037(2)
C01W 0.053(2) 0.041(2) 0.059(2) 0.0211(18) 0.032(2) 0.0181(18)
C01X 0.045(2) 0.042(2) 0.0364(19) 0.0209(16) 0.0054(16) 0.0085(17)
C01Y 0.078(3) 0.059(3) 0.037(2) 0.0214(19) 0.022(2) 0.045(2)

loop_
_atom_type_symbol
_atom_type_description
_atom_type_scat_dispersion_real
_atom_type_scat_dispersion_imag
_atom_type_scat_source
C C 0.0181 0.0091 'International Tables Vol C Tables 4.2.6.8 and 6.1.1.4'
H H 0.0000 0.0000 'International Tables Vol C Tables 4.2.6.8 and 6.1.1.4'
Cl Cl 0.3639 0.7018 'International Tables Vol C Tables 4.2.6.8 and 6.1.1.4'
O O 0.0492 0.0322 'International Tables Vol C Tables 4.2.6.8 and 6.1.1.4'
P P 0.2955 0.4335 'International Tables Vol C Tables 4.2.6.8 and 6.1.1.4'
V V 0.0687 2.1097 'International Tables Vol C Tables 4.2.6.8 and 6.1.1.4'

loop_
_geom_angle_atom_site_label_1
_geom_angle_atom_site_label_2
_geom_angle_atom_site_label_3
_geom_angle
_geom_angle_site_symmetry_1
_geom_angle_site_symmetry_3
_geom_angle_publ_flag
O1 V1 Cl1 175.79(5) 2_566 . ?
O1 V1 O6 85.26(6) 2_566 . ?
O1 V1 O7 87.47(7) 2_566 . ?
O4 V1 Cl1 91.55(5) . . ?
O4 V1 O1 90.44(6) . 2_566 ?
O4 V1 O6 172.88(7) . . ?
O4 V1 O7 88.22(7) . . ?
O5 V1 Cl1 93.86(5) . . ?
O5 V1 O1 89.72(7) . 2_566 ?
O5 V1 O4 93.75(7) . . ?
O5 V1 O6 91.90(7) . . ?
O5 V1 O7 176.58(7) . . ?
O6 V1 Cl1 92.38(5) . . ?
O6 V1 O7 85.93(7) . . ?
O7 V1 Cl1 88.88(5) . . ?
O12 V2 Cl2 90.52(5) . . ?
O12 V2 O8 92.47(7) . 2_667 ?
O12 V2 O14 89.04(7) . . ?
O12 V2 O13 174.71(7) . . ?
O11 V2 Cl2 94.57(5) . . ?
O11 V2 O12 92.65(7) . . ?
O11 V2 O8 88.80(7) . 2_667 ?
O11 V2 O14 175.43(7) . . ?
O11 V2 O13 91.66(7) . . ?
O8 V2 Cl2 175.39(5) 2_667 . ?
O8 V2 O14 86.88(7) 2_667 . ?
O8 V2 O13 84.55(7) 2_667 . ?
O14 V2 Cl2 89.66(5) . . ?
O13 V2 Cl2 92.20(5) . . ?
O13 V2 O14 86.44(7) . . ?
O1 P1 O4 117.83(9) . . ?
O1 P1 O3 103.47(9) . . ?
O1 P1 O2 107.83(9) . . ?
O4 P1 O3 110.45(9) . . ?
O4 P1 O2 110.97(9) . . ?
O2 P1 O3 105.38(9) . . ?
O12 P2 O10 110.84(9) . . ?
O12 P2 O9 111.18(9) . . ?
O8 P2 O12 117.65(9) . . ?
O8 P2 O10 103.29(9) . . ?
O8 P2 O9 107.04(9) . . ?
O9 P2 O10 105.98(9) . . ?
P2 O12 V2 139.81(10) . . ?
P1 O1 V1 137.39(10) . 2_566 ?
P1 O4 V1 139.10(10) . . ?
C6 O5 V1 127.95(14) . . ?
C1 O3 P1 122.94(14) . . ?
C22 O11 V2 126.94(14) . . ?
P2 O8 V2 138.83(10) . 2_667 ?
C17 O10 P2 124.90(14) . . ?
C12 O6 V1 125.91(14) . . ?
C9 O6 V1 124.06(15) . . ?
C9 O6 C12 108.78(19) . . ?
C29 O14 V2 125.41(13) . . ?
C32 O14 V2 125.31(14) . . ?
C32 O14 C29 108.44(17) . . ?
C23 O9 P2 125.24(15) . . ?
C7 O2 P1 125.10(14) . . ?
C37 O7 V1 126.47(14) . . ?
C40 O7 V1 124.48(14) . . ?
C40 O7 C37 108.50(18) . . ?
C28 O13 V2 126.20(14) . . ?
C25 O13 V2 122.50(14) . . ?
C25 O13 C28 109.63(18) . . ?
O3 C1 C6 118.9(2) . . ?
O3 C1 C2 119.6(2) . . ?
C2 C1 C6 121.3(2) . . ?
C2 C3 Cl4 120.03(18) . . ?
C4 C3 Cl4 120.72(18) . . ?
C4 C3 C2 119.2(2) . . ?
O5 C6 C1 121.9(2) . . ?
O5 C6 C5 120.8(2) . . ?
C5 C6 C1 117.2(2) . . ?
O10 C17 C22 119.3(2) . . ?
O10 C17 C18 119.6(2) . . ?
C18 C17 C22 120.8(2) . . ?
O11 C22 C17 121.5(2) . . ?
O11 C22 C21 120.4(2) . . ?
C21 C22 C17 118.1(2) . . ?
C17 C18 Cl7 118.75(19) . . ?
C17 C18 C19 120.4(2) . . ?
C19 C18 Cl7 120.87(19) . . ?
C1 C2 Cl3 118.62(18) . . ?
C1 C2 C3 120.6(2) . . ?
C3 C2 Cl3 120.79(18) . . ?
C6 C5 Cl6 118.04(18) . . ?
C4 C5 Cl6 120.72(18) . . ?
C4 C5 C6 121.2(2) . . ?
C3 C4 Cl5 119.38(18) . . ?
C3 C4 C5 120.4(2) . . ?
C5 C4 Cl5 120.25(19) . . ?
C33 O15 C36 109.5(3) . . ?
C01W O16 C01V 105.0(3) . . ?
C22 C21 Cl10 117.88(18) . . ?
C20 C21 Cl10 121.10(19) . . ?
C20 C21 C22 121.0(2) . . ?
C18 C19 Cl8 120.6(2) . . ?
C20 C19 Cl8 119.97(19) . . ?
C20 C19 C18 119.4(2) . . ?
C21 C20 Cl9 119.4(2) . . ?
C19 C20 Cl9 120.29(19) . . ?
C19 C20 C21 120.3(2) . . ?
O6 C12 C11 104.03(19) . . ?
O14 C29 C30 105.65(19) . . ?
O13 C28 C27 104.22(19) . . ?
O9 C23 C24 110.0(2) . . ?
O2 C7 C8 110.13(19) . . ?
O14 C32 C31 102.85(19) . . ?
C28 C27 C26 101.8(2) . . ?
O13 C25 C26 105.5(2) . . ?
C9 C10 C11 104.7(2) . . ?
O7 C37 C38 105.3(2) . . ?
C12 C11 C10 102.8(2) . . ?
C25 C26 C27 103.0(2) . . ?
C29 C30 C31 104.1(2) . . ?
C32 C31 C30 102.1(2) . . ?
O7 C40 C39 103.0(2) . . ?
O6 C9 C10 107.1(2) . . ?
C39 C38 C37 104.1(2) . . ?
C40 C39 C38 102.1(2) . . ?
C33 C34 C35 102.3(3) . . ?
C34 C35 C36 101.9(3) . . ?
O15 C33 C34 106.4(3) . . ?
O15 C36 C35 107.1(3) . . ?
O16 C01V C01Y 104.6(3) . . ?
O16 C01W C01X 106.6(3) . . ?
C01Y C01X C01W 105.3(3) . . ?
C01X C01Y C01V 104.0(3) . . ?

loop_
_geom_bond_atom_site_label_1
_geom_bond_atom_site_label_2
_geom_bond_distance
_geom_bond_site_symmetry_2
_geom_bond_publ_flag
V1 Cl1 2.3491(6) . ?
V1 O1 2.0263(16) 2_566 ?
V1 O4 2.0123(16) . ?
V1 O5 1.9022(16) . ?
V1 O6 2.0534(17) . ?
V1 O7 2.0564(17) . ?
V2 Cl2 2.3450(6) . ?
V2 O12 2.0106(16) . ?
V2 O11 1.8976(16) . ?
V2 O8 2.0153(16) 2_667 ?
V2 O14 2.0592(16) . ?
V2 O13 2.0509(17) . ?
P1 O1 1.4917(16) . ?
P1 O4 1.4985(16) . ?
P1 O3 1.6116(16) . ?
P1 O2 1.5667(16) . ?
Cl3 C2 1.728(2) . ?
Cl4 C3 1.725(2) . ?
Cl6 C5 1.720(2) . ?
Cl10 C21 1.716(2) . ?
P2 O12 1.4990(16) . ?
P2 O8 1.4885(16) . ?
P2 O10 1.6136(16) . ?
P2 O9 1.5644(17) . ?
Cl5 C4 1.727(2) . ?
Cl7 C18 1.726(3) . ?
Cl9 C20 1.731(2) . ?
Cl8 C19 1.724(2) . ?
O1 V1 2.0262(16) 2_566 ?
O5 C6 1.318(3) . ?
O3 C1 1.382(3) . ?
O11 C22 1.322(3) . ?
O8 V2 2.0154(16) 2_667 ?
O10 C17 1.380(3) . ?
O6 C12 1.462(3) . ?
O6 C9 1.445(3) . ?
O14 C29 1.466(3) . ?
O14 C32 1.460(3) . ?
O9 C23 1.464(3) . ?
O2 C7 1.467(3) . ?
O7 C37 1.465(3) . ?
O7 C40 1.464(3) . ?
O13 C28 1.469(3) . ?
O13 C25 1.461(3) . ?
C1 C6 1.408(3) . ?
C1 C2 1.388(3) . ?
C3 C2 1.390(3) . ?
C3 C4 1.389(3) . ?
C6 C5 1.406(3) . ?
C17 C22 1.405(3) . ?
C17 C18 1.392(3) . ?
C22 C21 1.401(3) . ?
C18 C19 1.395(4) . ?
C5 C4 1.395(3) . ?
O15 C33 1.419(4) . ?
O15 C36 1.425(4) . ?
O16 C01V 1.429(5) . ?
O16 C01W 1.415(5) . ?
C21 C20 1.394(3) . ?
C19 C20 1.388(4) . ?
C12 C11 1.510(4) . ?
C29 C30 1.529(3) . ?
C28 C27 1.513(4) . ?
C8 C7 1.511(3) . ?
C23 C24 1.505(4) . ?
C32 C31 1.509(4) . ?
C27 C26 1.531(4) . ?
C25 C26 1.512(4) . ?
C10 C11 1.523(4) . ?
C10 C9 1.506(4) . ?
C37 C38 1.529(4) . ?
C30 C31 1.530(4) . ?
C40 C39 1.499(4) . ?
C38 C39 1.526(5) . ?
C34 C35 1.514(5) . ?
C34 C33 1.506(5) . ?
C35 C36 1.520(5) . ?
C01V C01Y 1.535(7) . ?
C01W C01X 1.491(5) . ?
C01X C01Y 1.489(6) . ?
